data_4029354
loop_
_publ_author_name
'Koyioni, Maria'
'Manoli, Maria'
'Manolis, Manos J.'
'Koutentis, Panayiotis A.'

_publ_section_title
;
 Reinvestigating the Reaction of 1H-Pyrazol-5-amines with
 4,5-Dichloro-1,2,3-dithiazolium Chloride: A Route to
 Pyrazolo[3,4-c]isothiazoles and Pyrazolo[3,4-d]thiazoles.
;
_journal_issue 9
_journal_name_full 'The Journal of organic chemistry'
_journal_page_first 4025
_journal_page_last 4037
_journal_paper_doi 10.1021/jo500509e
_journal_volume 79
_journal_year 2014
_chemical_formula_moiety 'C14 H12 Cl2 N8 S5'
_chemical_formula_sum 'C14 H12 Cl2 N8 S5'
_chemical_formula_weight 523.57
_chemical_name_systematic
; 
 ? 
;
_space_group_IT_number 15
_symmetry_cell_setting monoclinic
_symmetry_space_group_name_Hall '-C 2yc'
_symmetry_space_group_name_H-M 'C 1 2/c 1'
_atom_sites_solution_hydrogens geom
_atom_sites_solution_primary direct
_atom_sites_solution_secondary difmap
_audit_creation_method SHELXL-97
_cell_angle_alpha 90.00
_cell_angle_beta 100.148(13)
_cell_angle_gamma 90.00
_cell_formula_units_Z 4
_cell_length_a 34.721(5)
_cell_length_b 4.0036(5)
_cell_length_c 14.975(2)
_cell_measurement_reflns_used 2111
_cell_measurement_temperature 100(2)
_cell_measurement_theta_max 28.5990
_cell_measurement_theta_min 2.9208
_cell_volume 2049.1(5)
_computing_cell_refinement 'CrysAlis RED'
_computing_data_collection 'CrysAlis CCD'
_computing_data_reduction 'CrysAlis RED'
_computing_molecular_graphics
;
 DIAMOND (Brandenburg, 2006)
 MERCURY (Bruno et al. 2002)
;
_computing_publication_material 'WINGX (Farrugia, 1999)'
_computing_structure_refinement 'SHELXL-97 (Sheldrick, 1997)'
_computing_structure_solution 'SHELXL-97 (Sheldrick, 1997)'
_diffrn_ambient_temperature 100(2)
_diffrn_detector_area_resol_mean 10.4223
_diffrn_measured_fraction_theta_full 0.997
_diffrn_measured_fraction_theta_max 0.997
_diffrn_measurement_device_type 'SuperNova, Dual, Cu at zero, Atlas'
_diffrn_measurement_method '\w scans'
_diffrn_radiation_monochromator mirror
_diffrn_radiation_source 'SuperNova (Mo) X-ray Source'
_diffrn_radiation_type MoK\a
_diffrn_radiation_wavelength 0.71073
_diffrn_reflns_av_R_equivalents 0.0575
_diffrn_reflns_av_sigmaI/netI 0.0540
_diffrn_reflns_limit_h_max 43
_diffrn_reflns_limit_h_min -43
_diffrn_reflns_limit_k_max 3
_diffrn_reflns_limit_k_min -5
_diffrn_reflns_limit_l_max 18
_diffrn_reflns_limit_l_min -18
_diffrn_reflns_number 4564
_diffrn_reflns_theta_full 26.50
_diffrn_reflns_theta_max 26.50
_diffrn_reflns_theta_min 3.20
_exptl_absorpt_coefficient_mu 0.847
_exptl_absorpt_correction_T_max 1.00000
_exptl_absorpt_correction_T_min 0.56933
_exptl_absorpt_correction_type multi-scan
_exptl_absorpt_process_details 'Empirical absorption correction (CrysAlis RED, Oxford Diffraction)'
_exptl_crystal_colour yellow
_exptl_crystal_density_diffrn 1.697
_exptl_crystal_density_method 'not measured'
_exptl_crystal_description rod
_exptl_crystal_F_000 1064
_exptl_crystal_size_max 0.16
_exptl_crystal_size_mid 0.03
_exptl_crystal_size_min 0.02
_refine_diff_density_max 0.880
_refine_diff_density_min -0.725
_refine_diff_density_rms 0.168
_refine_ls_extinction_method none
_refine_ls_goodness_of_fit_ref 1.035
_refine_ls_hydrogen_treatment constr
_refine_ls_matrix_type full
_refine_ls_number_parameters 132
_refine_ls_number_reflns 2101
_refine_ls_number_restraints 0
_refine_ls_restrained_S_all 1.035
_refine_ls_R_factor_all 0.0764
_refine_ls_R_factor_gt 0.0623
_refine_ls_shift/su_max 0.001
_refine_ls_shift/su_mean 0.000
_refine_ls_structure_factor_coef Fsqd
_refine_ls_weighting_details 'calc w=1/[\s^2^(Fo^2^)+(0.1335P)^2^+0.0000P] where P=(Fo^2^+2Fc^2^)/3'
_refine_ls_weighting_scheme calc
_refine_ls_wR_factor_gt 0.1725
_refine_ls_wR_factor_ref 0.1812
_reflns_number_gt 1677
_reflns_number_total 2101
_reflns_threshold_expression >2sigma(I)
_cod_data_source_file jo500509e_si_003.cif
_cod_data_source_block shelxl
_cod_depositor_comments
;
The following automatic conversions were performed:

'_symmetry_cell_setting' value 'Monoclinic' changed to 'monoclinic'
according to
/usr/data/users/saulius/crontab/automatic-downloads/rss-feeds/ACS/lib/dictionaries/cif_core.dic
dictionary named 'cif_core.dic' version 2.4.2 from 2011-04-26.

Automatic conversion script
Id: cif_fix_values 2281 2013-09-26 08:29:07Z andrius 

 Adding full bibliography for 4029353--4029355.cif.
;
_cod_original_sg_symbol_H-M 'C 2/c'
_cod_database_code 4029354

loop_
_symmetry_equiv_pos_as_xyz
'x, y, z'
'-x, y, -z+1/2'
'x+1/2, y+1/2, z'
'-x+1/2, y+1/2, -z+1/2'
'-x, -y, -z'
'x, -y, z-1/2'
'-x+1/2, -y+1/2, -z'
'x+1/2, -y+1/2, z-1/2'

loop_
_atom_site_label
_atom_site_type_symbol
_atom_site_fract_x
_atom_site_fract_y
_atom_site_fract_z
_atom_site_U_iso_or_equiv
_atom_site_adp_type
_atom_site_occupancy
_atom_site_symmetry_multiplicity
_atom_site_calc_flag
_atom_site_refinement_flags
S1 S 0.5000 0.2803(4) 0.2500 0.0190(4) Uani 1 2 d S
S2 S 0.51046(2) 0.5719(2) 0.36330(6) 0.0172(3) Uani 1 1 d .
S3 S 0.64599(3) 1.0901(2) 0.53212(6) 0.0174(3) Uani 1 1 d .
Cl1 Cl 0.55683(2) 0.9428(2) 0.52946(6) 0.0205(3) Uani 1 1 d .
N1 N 0.55863(8) 0.6518(8) 0.3691(2) 0.0165(7) Uani 1 1 d .
N2 N 0.68806(9) 1.0842(8) 0.4961(2) 0.0192(8) Uani 1 1 d .
N3 N 0.70567(8) 0.8421(8) 0.35808(19) 0.0186(7) Uani 1 1 d .
N4 N 0.68465(8) 0.6724(9) 0.2853(2) 0.0198(7) Uani 1 1 d .
C1 C 0.57773(9) 0.8047(9) 0.4370(2) 0.0139(7) Uani 1 1 d .
C2 C 0.61895(10) 0.8809(9) 0.4421(2) 0.0149(8) Uani 1 1 d .
C3 C 0.64385(10) 0.8023(10) 0.3816(2) 0.0146(8) Uani 1 1 d .
C4 C 0.64796(10) 0.6436(10) 0.2977(2) 0.0158(8) Uani 1 1 d .
C5 C 0.68172(10) 0.9257(10) 0.4166(2) 0.0165(8) Uani 1 1 d .
C6 C 0.61787(11) 0.4781(11) 0.2289(2) 0.0206(9) Uani 1 1 d .
H6A H 0.6299 0.3974 0.1799 0.031 Uiso 1 1 calc R
H6B H 0.5977 0.6359 0.2059 0.031 Uiso 1 1 calc R
H6C H 0.6066 0.2941 0.2564 0.031 Uiso 1 1 calc R
C7 C 0.74660(11) 0.9247(11) 0.3622(3) 0.0255(10) Uani 1 1 d .
H7A H 0.7556 0.8310 0.3105 0.038 Uiso 1 1 calc R
H7B H 0.7617 0.8347 0.4168 0.038 Uiso 1 1 calc R
H7C H 0.7496 1.1630 0.3619 0.038 Uiso 1 1 calc R

loop_
_atom_site_aniso_label
_atom_site_aniso_U_11
_atom_site_aniso_U_22
_atom_site_aniso_U_33
_atom_site_aniso_U_23
_atom_site_aniso_U_13
_atom_site_aniso_U_12
S1 0.0181(6) 0.0202(8) 0.0181(7) 0.000 0.0012(5) 0.000
S2 0.0127(5) 0.0258(6) 0.0140(5) 0.0006(4) 0.0050(3) -0.0015(4)
S3 0.0188(5) 0.0242(6) 0.0103(5) -0.0011(4) 0.0051(4) -0.0018(4)
Cl1 0.0187(5) 0.0318(7) 0.0129(5) -0.0027(4) 0.0083(4) 0.0008(4)
N1 0.0114(13) 0.0239(18) 0.0151(15) 0.0032(14) 0.0052(12) 0.0024(12)
N2 0.0153(15) 0.027(2) 0.0166(16) -0.0009(13) 0.0053(12) -0.0033(13)
N3 0.0160(15) 0.0297(19) 0.0117(15) -0.0041(14) 0.0068(12) -0.0052(14)
N4 0.0142(14) 0.031(2) 0.0158(15) 0.0005(14) 0.0062(12) 0.0009(14)
C1 0.0140(16) 0.019(2) 0.0105(16) 0.0016(15) 0.0057(13) -0.0006(14)
C2 0.0160(16) 0.019(2) 0.0105(16) 0.0004(15) 0.0051(13) -0.0019(14)
C3 0.0136(16) 0.021(2) 0.0104(16) 0.0015(15) 0.0042(13) -0.0003(15)
C4 0.0197(17) 0.020(2) 0.0089(16) 0.0004(15) 0.0065(13) -0.0008(15)
C5 0.0145(17) 0.021(2) 0.0145(18) 0.0043(15) 0.0054(14) 0.0018(14)
C6 0.0248(19) 0.026(2) 0.0128(18) -0.0041(16) 0.0089(15) -0.0004(16)
C7 0.0142(18) 0.040(3) 0.023(2) -0.0030(18) 0.0057(15) -0.0027(17)

loop_
_atom_type_symbol
_atom_type_description
_atom_type_scat_dispersion_real
_atom_type_scat_dispersion_imag
_atom_type_scat_source
C C 0.0033 0.0016 'International Tables Vol C Tables 4.2.6.8 and 6.1.1.4'
H H 0.0000 0.0000 'International Tables Vol C Tables 4.2.6.8 and 6.1.1.4'
N N 0.0061 0.0033 'International Tables Vol C Tables 4.2.6.8 and 6.1.1.4'
S S 0.1246 0.1234 'International Tables Vol C Tables 4.2.6.8 and 6.1.1.4'
Cl Cl 0.1484 0.1585 'International Tables Vol C Tables 4.2.6.8 and 6.1.1.4'

loop_
_geom_angle_atom_site_label_1
_geom_angle_atom_site_label_2
_geom_angle_atom_site_label_3
_geom_angle
_geom_angle_site_symmetry_1
S2 S1 S2 110.13(8) 2_655
N1 S2 S1 100.39(11) .
N2 S3 C2 97.46(16) .
C1 N1 S2 120.3(2) .
C5 N2 S3 106.5(2) .
C5 N3 N4 109.5(3) .
C5 N3 C7 128.8(3) .
N4 N3 C7 121.6(3) .
C4 N4 N3 108.7(3) .
N1 C1 C2 121.0(3) .
N1 C1 Cl1 123.5(2) .
C2 C1 Cl1 115.5(3) .
C3 C2 C1 129.5(3) .
C3 C2 S3 107.7(3) .
C1 C2 S3 122.8(3) .
C2 C3 C5 108.8(3) .
C2 C3 C4 146.8(3) .
C5 C3 C4 104.4(3) .
N4 C4 C3 109.3(3) .
N4 C4 C6 121.1(3) .
C3 C4 C6 129.6(3) .
N2 C5 N3 132.3(3) .
N2 C5 C3 119.5(3) .
N3 C5 C3 108.1(3) .
C4 C6 H6A 109.5 .
C4 C6 H6B 109.5 .
H6A C6 H6B 109.5 .
C4 C6 H6C 109.5 .
H6A C6 H6C 109.5 .
H6B C6 H6C 109.5 .
N3 C7 H7A 109.5 .
N3 C7 H7B 109.5 .
H7A C7 H7B 109.5 .
N3 C7 H7C 109.5 .
H7A C7 H7C 109.5 .
H7B C7 H7C 109.5 .

loop_
_geom_bond_atom_site_label_1
_geom_bond_atom_site_label_2
_geom_bond_distance
_geom_bond_site_symmetry_2
S1 S2 2.0388(12) 2_655
S1 S2 2.0388(12) .
S2 N1 1.690(3) .
S3 N2 1.644(3) .
S3 C2 1.718(4) .
Cl1 C1 1.762(3) .
N1 C1 1.270(5) .
N2 C5 1.333(5) .
N3 C5 1.352(4) .
N3 N4 1.379(4) .
N3 C7 1.450(4) .
N4 C4 1.325(4) .
C1 C2 1.452(4) .
C2 C3 1.395(4) .
C3 C5 1.416(5) .
C3 C4 1.437(5) .
C4 C6 1.488(5) .
C6 H6A 0.9600 .
C6 H6B 0.9600 .
C6 H6C 0.9600 .
C7 H7A 0.9600 .
C7 H7B 0.9600 .
C7 H7C 0.9600 .
